data_4311551
loop_
_publ_author_name
'Takanori Nishioka'
'Hiroaki Kitayama'
'Brian K. Breedlove'
'Kimie Shiomi'
'Isamu Kinoshita'
'Kiyoshi Isobe'

_publ_section_title
;
 Novel Nucleophilic Reactivity of Disulfido Ligands Coordinated Parallel
 to M-M (M = Rh, Ir) Bonds
;
_journal_name_full 'Inorganic Chemistry'
_journal_page_first 5688
_journal_page_last 5697
_journal_paper_doi 10.1021/ic049855t
_journal_volume 43
_journal_year 2004
_chemical_formula_sum 'C23 H36 Cl3 Ir2 S2'
_chemical_formula_weight 867.45
_space_group_IT_number 14
_symmetry_cell_setting monoclinic
_symmetry_Int_Tables_number 14
_symmetry_space_group_name_Hall '-P 2yn'
_symmetry_space_group_name_H-M 'P 1 21/n 1'
_cell_angle_alpha 90
_cell_angle_beta 98.255(4)
_cell_angle_gamma 90
_cell_formula_units_Z 4
_cell_length_a 8.681(3)
_cell_length_b 12.564(4)
_cell_length_c 24.512(8)
_cell_measurement_reflns_used 7617
_cell_measurement_temperature 193.2
_cell_measurement_theta_max 27.5
_cell_measurement_theta_min 3.1
_cell_volume 2645.8(15)
_computing_cell_refinement CRYSTALCLEAR
_computing_data_collection CRYSTALCLEAR
_computing_data_reduction 'teXsan Ver. 1.11'
_computing_publication_material 'teXsan Ver. 1.11'
_computing_structure_refinement SHELXL97
_computing_structure_solution SIR92
_diffrn_detector_area_resol_mean 14.62
_diffrn_measurement_device_type 'Rigaku/MSC Mercury CCD'
_diffrn_measurement_method \w
_diffrn_radiation_type 'Mo K\a'
_diffrn_radiation_wavelength 0.7107
_diffrn_reflns_av_R_equivalents 0.036
_diffrn_reflns_limit_h_max 11
_diffrn_reflns_limit_h_min 0
_diffrn_reflns_limit_k_max 16
_diffrn_reflns_limit_k_min 0
_diffrn_reflns_limit_l_max 31
_diffrn_reflns_limit_l_min -31
_diffrn_reflns_number 21094
_diffrn_reflns_theta_max 27.48
_exptl_absorpt_coefficient_mu 10.547
_exptl_absorpt_correction_T_max 0.568
_exptl_absorpt_correction_T_min 0.369
_exptl_absorpt_correction_type integration
_exptl_absorpt_process_details Coppens_numerical
_exptl_crystal_colour Black
_exptl_crystal_density_diffrn 2.177
_exptl_crystal_density_method 'not measured'
_exptl_crystal_description Prism
_exptl_crystal_size_max 0.200
_exptl_crystal_size_mid 0.050
_exptl_crystal_size_min 0.030
_refine_diff_density_max 2.16
_refine_diff_density_min -2.05
_refine_ls_extinction_coef 0.0000
_refine_ls_extinction_expression Fc^*^=kFc[1+0.001xFc^2^\l^3^/sin(2\q)]^-1/4^
_refine_ls_extinction_method SHELXL
_refine_ls_goodness_of_fit_ref 1.078
_refine_ls_hydrogen_treatment noref
_refine_ls_number_parameters 271
_refine_ls_number_reflns 5982
_refine_ls_R_factor_gt 0.0379
_refine_ls_shift/su_max -0.0010
_refine_ls_structure_factor_coef Fsqd
_refine_ls_weighting_details 'w = 1/[\s^2^(Fo^2^) + (0.0156P)^2^+6.2549P] where P=(Fo^2^+2Fc^2^)/3'
_refine_ls_weighting_scheme calc
_refine_ls_wR_factor_ref 0.0657
_reflns_number_gt 5037
_reflns_number_total 5982
_reflns_threshold_expression >2.0sigma(I)
_cod_data_source_file ic049855tsi20040204_025808_10.cif
_cod_data_source_block 11-[{(IrCp*)2(CH2)2}2S4]Cl2
_cod_depositor_comments
;

2021-05-03
Z value and formula fixed to values more according to usual
chemical conventions.                 miguel
;
_cod_original_formula_weight 1734.91
_cod_original_formula_units_Z 2
_cod_original_cell_volume 2645(1)
_cod_original_formula_sum 'C46 H72 Cl6 Ir4 S4 '
_cod_database_code 4311551

loop_
_symmetry_equiv_pos_as_xyz
x,y,z
1/2-x,1/2+y,1/2-z
-x,-y,-z
1/2+x,1/2-y,1/2+z

loop_
_atom_site_label
_atom_site_type_symbol
_atom_site_fract_x
_atom_site_fract_y
_atom_site_fract_z
_atom_site_U_iso_or_equiv
_atom_site_adp_type
_atom_site_occupancy
_atom_site_calc_flag
_atom_site_refinement_flags
_atom_site_disorder_assembly
_atom_site_disorder_group
Ir(1) Ir 0.02955(3) 0.27463(2) 0.92829(1) 0.01580(7) Uani 1.00 d . . .
Ir(2) Ir 0.14080(3) 0.44415(2) 0.88226(1) 0.01645(7) Uani 1.00 d . . .
Cl(1) Cl 0.0118(2) 0.4023(2) 0.61445(8) 0.0358(4) Uani 1.00 d . . .
Cl(2) Cl -0.2993(3) 0.3163(2) 0.7198(1) 0.0556(6) Uani 1.00 d . . .
Cl(3) Cl -0.1116(3) 0.1280(2) 0.70667(9) 0.0623(7) Uani 1.00 d . . .
S(1) S -0.1201(2) 0.4007(1) 0.96453(8) 0.0250(4) Uani 1.00 d . . .
S(2) S -0.0347(2) 0.5313(2) 0.92871(8) 0.0269(4) Uani 1.00 d . . .
C(1) C 0.0845(7) 0.1153(5) 0.8943(3) 0.020(1) Uani 1.00 d . . .
C(2) C 0.1684(7) 0.1261(5) 0.9487(3) 0.017(1) Uani 1.00 d . . .
C(3) C 0.0593(7) 0.1399(5) 0.9869(3) 0.018(1) Uani 1.00 d . . .
C(4) C -0.0953(7) 0.1339(5) 0.9553(3) 0.018(1) Uani 1.00 d . . .
C(5) C -0.0802(7) 0.1186(5) 0.8989(3) 0.019(1) Uani 1.00 d . . .
C(6) C 0.1520(9) 0.0878(6) 0.8436(3) 0.032(2) Uani 1.00 d . . .
C(7) C 0.3416(8) 0.1183(6) 0.9626(3) 0.025(2) Uani 1.00 d . . .
C(8) C 0.0939(8) 0.1494(6) 1.0481(3) 0.026(2) Uani 1.00 d . . .
C(9) C -0.2480(8) 0.1381(6) 0.9780(3) 0.025(2) Uani 1.00 d . . .
C(10) C -0.2108(8) 0.1015(6) 0.8526(3) 0.032(2) Uani 1.00 d . . .
C(11) C 0.3692(7) 0.4319(6) 0.8512(3) 0.022(2) Uani 1.00 d . . .
C(12) C 0.3623(7) 0.5320(6) 0.8783(3) 0.023(2) Uani 1.00 d . . .
C(13) C 0.2377(7) 0.5908(6) 0.8492(3) 0.019(1) Uani 1.00 d . . .
C(14) C 0.1645(7) 0.5277(5) 0.8039(3) 0.020(1) Uani 1.00 d . . .
C(15) C 0.2491(8) 0.4298(6) 0.8047(3) 0.021(1) Uani 1.00 d . . .
C(16) C 0.4925(8) 0.3482(7) 0.8652(3) 0.035(2) Uani 1.00 d . . .
C(17) C 0.4748(8) 0.5732(7) 0.9263(3) 0.034(2) Uani 1.00 d . . .
C(18) C 0.1936(9) 0.7007(6) 0.8635(3) 0.033(2) Uani 1.00 d . . .
C(19) C 0.0378(8) 0.5610(7) 0.7598(3) 0.032(2) Uani 1.00 d . . .
C(20) C 0.2253(9) 0.3442(7) 0.7616(3) 0.038(2) Uani 1.00 d . . .
C(21) C -0.0489(8) 0.3489(6) 0.8537(3) 0.026(2) Uani 1.00 d . . .
C(22) C 0.2162(7) 0.3711(5) 0.9568(3) 0.017(1) Uani 1.00 d . . .
C(23) C -0.2181(10) 0.2339(8) 0.6734(3) 0.046(2) Uani 1.00 d . . .
H(1) H 0.2016 0.0199 0.8473 0.0394 Uiso 1.00 calc . . .
H(2) H 0.0712 0.0851 0.8123 0.0394 Uiso 1.00 calc . . .
H(3) H 0.2266 0.1398 0.8361 0.0394 Uiso 1.00 calc . . .
H(4) H 0.3771 0.0505 0.9522 0.0299 Uiso 1.00 calc . . .
H(5) H 0.3911 0.1721 0.9430 0.0299 Uiso 1.00 calc . . .
H(6) H 0.3732 0.1286 1.0010 0.0299 Uiso 1.00 calc . . .
H(7) H 0.0518 0.0896 1.0656 0.0302 Uiso 1.00 calc . . .
H(8) H 0.2029 0.1520 1.0600 0.0302 Uiso 1.00 calc . . .
H(9) H 0.0475 0.2127 1.0605 0.0302 Uiso 1.00 calc . . .
H(10) H -0.2291 0.1493 1.0173 0.0292 Uiso 1.00 calc . . .
H(11) H -0.3105 0.1960 0.9620 0.0292 Uiso 1.00 calc . . .
H(12) H -0.3040 0.0737 0.9709 0.0292 Uiso 1.00 calc . . .
H(13) H -0.2809 0.1606 0.8495 0.0392 Uiso 1.00 calc . . .
H(14) H -0.1720 0.0926 0.8185 0.0392 Uiso 1.00 calc . . .
H(15) H -0.2687 0.0387 0.8593 0.0392 Uiso 1.00 calc . . .
H(16) H 0.4939 0.3245 0.9022 0.0432 Uiso 1.00 calc . . .
H(17) H 0.4721 0.2885 0.8410 0.0432 Uiso 1.00 calc . . .
H(18) H 0.5925 0.3763 0.8612 0.0432 Uiso 1.00 calc . . .
H(19) H 0.5489 0.5199 0.9391 0.0422 Uiso 1.00 calc . . .
H(20) H 0.5287 0.6341 0.9150 0.0422 Uiso 1.00 calc . . .
H(21) H 0.4200 0.5938 0.9556 0.0422 Uiso 1.00 calc . . .
H(22) H 0.2778 0.7487 0.8618 0.0385 Uiso 1.00 calc . . .
H(23) H 0.1057 0.7249 0.8383 0.0385 Uiso 1.00 calc . . .
H(24) H 0.1664 0.7024 0.8999 0.0385 Uiso 1.00 calc . . .
H(25) H -0.0012 0.6298 0.7685 0.0390 Uiso 1.00 calc . . .
H(26) H 0.0757 0.5660 0.7254 0.0390 Uiso 1.00 calc . . .
H(27) H -0.0461 0.5117 0.7567 0.0390 Uiso 1.00 calc . . .
H(28) H 0.1362 0.3595 0.7349 0.0444 Uiso 1.00 calc . . .
H(29) H 0.3140 0.3378 0.7431 0.0444 Uiso 1.00 calc . . .
H(30) H 0.2078 0.2767 0.7782 0.0444 Uiso 1.00 calc . . .
H(31) H -0.0430 0.3086 0.8209 0.0315 Uiso 1.00 calc . . .
H(32) H -0.1496 0.3817 0.8503 0.0315 Uiso 1.00 calc . . .
H(33) H 0.2072 0.4117 0.9896 0.0207 Uiso 1.00 calc . . .
H(34) H 0.3166 0.3390 0.9614 0.0207 Uiso 1.00 calc . . .
H(35) H -0.2999 0.2061 0.6465 0.0521 Uiso 1.00 calc . . .
H(36) H -0.1508 0.2757 0.6537 0.0521 Uiso 1.00 calc . . .

loop_
_atom_site_aniso_label
_atom_site_aniso_U_11
_atom_site_aniso_U_22
_atom_site_aniso_U_33
_atom_site_aniso_U_12
_atom_site_aniso_U_13
_atom_site_aniso_U_23
Ir(1) 0.0120(1) 0.0135(1) 0.0217(1) -0.0003(1) 0.0018(1) 0.0027(1)
Ir(2) 0.0126(1) 0.0174(1) 0.0196(1) -0.0004(1) 0.0030(1) 0.0043(1)
Cl(1) 0.0302(10) 0.035(1) 0.040(1) -0.0029(9) -0.0012(8) 0.0081(9)
Cl(2) 0.057(1) 0.048(1) 0.060(2) -0.009(1) 0.001(1) -0.002(1)
Cl(3) 0.061(2) 0.089(2) 0.039(1) 0.024(1) 0.013(1) 0.010(1)
S(1) 0.0168(8) 0.0163(9) 0.043(1) -0.0012(7) 0.0075(8) -0.0024(8)
S(2) 0.0255(9) 0.028(1) 0.0296(10) 0.0107(8) 0.0132(8) 0.0105(8)
C(1) 0.024(3) 0.013(4) 0.023(4) 0.004(3) 0.006(3) 0.001(3)
C(2) 0.026(3) 0.006(3) 0.019(3) 0.001(3) 0.007(3) -0.004(3)
C(3) 0.021(3) 0.009(3) 0.023(4) -0.001(3) 0.003(3) 0.001(3)
C(4) 0.017(3) 0.013(3) 0.024(4) -0.003(3) 0.003(3) 0.005(3)
C(5) 0.023(3) 0.013(3) 0.021(3) -0.002(3) 0.000(3) -0.003(3)
C(6) 0.040(4) 0.032(5) 0.025(4) 0.013(4) 0.007(3) 0.001(3)
C(7) 0.022(3) 0.023(4) 0.028(4) 0.009(3) -0.001(3) 0.003(3)
C(8) 0.026(4) 0.022(4) 0.027(4) -0.001(3) 0.001(3) 0.001(3)
C(9) 0.020(3) 0.017(4) 0.037(4) -0.002(3) 0.006(3) 0.004(3)
C(10) 0.030(4) 0.032(5) 0.031(4) -0.004(4) -0.004(3) -0.002(4)
C(11) 0.016(3) 0.029(4) 0.024(4) 0.001(3) 0.014(3) 0.004(3)
C(12) 0.019(3) 0.031(4) 0.020(4) -0.008(3) 0.006(3) 0.006(3)
C(13) 0.021(3) 0.020(4) 0.019(3) -0.003(3) 0.009(3) 0.007(3)
C(14) 0.022(3) 0.021(4) 0.018(3) -0.007(3) 0.008(3) 0.003(3)
C(15) 0.024(3) 0.022(4) 0.017(3) 0.004(3) 0.007(3) 0.002(3)
C(16) 0.026(4) 0.042(5) 0.040(5) 0.013(4) 0.011(4) 0.012(4)
C(17) 0.026(4) 0.049(6) 0.026(4) -0.013(4) -0.005(3) 0.001(4)
C(18) 0.041(4) 0.024(4) 0.035(4) -0.007(3) 0.011(4) -0.003(3)
C(19) 0.027(4) 0.039(5) 0.027(4) -0.001(4) 0.001(3) 0.009(4)
C(20) 0.043(5) 0.041(5) 0.032(4) 0.009(4) 0.012(4) -0.004(4)
C(21) 0.021(3) 0.026(4) 0.030(4) -0.007(3) -0.002(3) 0.006(3)
C(22) 0.015(3) 0.016(4) 0.020(3) -0.002(3) -0.001(3) 0.000(3)
C(23) 0.044(5) 0.062(7) 0.030(4) -0.005(5) 0.001(4) 0.014(4)

loop_
_atom_type_symbol
_atom_type_description
_atom_type_scat_dispersion_real
_atom_type_scat_dispersion_imag
_atom_type_scat_source
C C 0.003 0.002
;International Tables for Crystallography
(1992, Vol. C, Tables 4.2.6.8 and 6.1.1.4)
;
H H 0.000 0.000
;International Tables for Crystallography
(1992, Vol. C, Table 6.1.1.4)
;
Ir Ir -1.444 7.990
;International Tables for Crystallography
(1992, Vol. C, Tables 4.2.6.8 and 6.1.1.4)
;
S S 0.125 0.123
;International Tables for Crystallography
(1992, Vol. C, Tables 4.2.6.8 and 6.1.1.4)
;
Cl Cl 0.148 0.159
;International Tables for Crystallography
(1992, Vol. C, Tables 4.2.6.8 and 6.1.1.4)
;

loop_
_geom_angle_atom_site_label_1
_geom_angle_atom_site_label_2
_geom_angle_atom_site_label_3
_geom_angle
_geom_angle_site_symmetry_1
_geom_angle_site_symmetry_2
_geom_angle_site_symmetry_3
_geom_angle_publ_flag
Ir(2) Ir(1) S(1) 82.66(5) . . . yes
Ir(2) Ir(1) C(1) 116.6(2) . . . yes
Ir(2) Ir(1) C(2) 123.1(2) . . . yes
Ir(2) Ir(1) C(3) 150.9(2) . . . yes
Ir(2) Ir(1) C(4) 170.6(2) . . . yes
Ir(2) Ir(1) C(5) 136.5(2) . . . yes
Ir(2) Ir(1) C(21) 50.2(2) . . . yes
Ir(2) Ir(1) C(22) 50.0(2) . . . yes
S(1) Ir(1) C(1) 156.5(2) . . . yes
S(1) Ir(1) C(2) 143.3(2) . . . yes
S(1) Ir(1) C(3) 107.2(2) . . . yes
S(1) Ir(1) C(4) 96.1(2) . . . yes
S(1) Ir(1) C(5) 119.0(2) . . . yes
S(1) Ir(1) C(21) 84.2(2) . . . yes
S(1) Ir(1) C(22) 85.7(2) . . . yes
C(1) Ir(1) C(2) 37.2(2) . . . yes
C(1) Ir(1) C(3) 63.1(2) . . . yes
C(1) Ir(1) C(4) 62.7(2) . . . yes
C(1) Ir(1) C(5) 37.6(2) . . . yes
C(1) Ir(1) C(21) 97.7(3) . . . yes
C(1) Ir(1) C(22) 116.8(2) . . . yes
C(2) Ir(1) C(3) 37.6(2) . . . yes
C(2) Ir(1) C(4) 62.6(2) . . . yes
C(2) Ir(1) C(5) 62.3(2) . . . yes
C(2) Ir(1) C(21) 131.9(3) . . . yes
C(2) Ir(1) C(22) 92.4(2) . . . yes
C(3) Ir(1) C(4) 38.2(2) . . . yes
C(3) Ir(1) C(5) 63.0(2) . . . yes
C(3) Ir(1) C(21) 155.2(3) . . . yes
C(3) Ir(1) C(22) 102.5(2) . . . yes
C(4) Ir(1) C(5) 37.0(2) . . . yes
C(4) Ir(1) C(21) 120.4(2) . . . yes
C(4) Ir(1) C(22) 139.3(2) . . . yes
C(5) Ir(1) C(21) 92.3(3) . . . yes
C(5) Ir(1) C(22) 153.5(2) . . . yes
C(21) Ir(1) C(22) 100.2(3) . . . yes
Ir(1) Ir(2) S(2) 82.21(5) . . . yes
Ir(1) Ir(2) C(11) 119.0(2) . . . yes
Ir(1) Ir(2) C(12) 141.6(2) . . . yes
Ir(1) Ir(2) C(13) 176.2(2) . . . yes
Ir(1) Ir(2) C(14) 146.1(2) . . . yes
Ir(1) Ir(2) C(15) 121.2(2) . . . yes
Ir(1) Ir(2) C(21) 50.3(2) . . . yes
Ir(1) Ir(2) C(22) 49.9(2) . . . yes
S(2) Ir(2) C(11) 152.2(2) . . . yes
S(2) Ir(2) C(12) 114.9(2) . . . yes
S(2) Ir(2) C(13) 95.6(2) . . . yes
S(2) Ir(2) C(14) 110.6(2) . . . yes
S(2) Ir(2) C(15) 147.4(2) . . . yes
S(2) Ir(2) C(21) 83.8(2) . . . yes
S(2) Ir(2) C(22) 85.5(2) . . . yes
C(11) Ir(2) C(12) 37.3(3) . . . yes
C(11) Ir(2) C(13) 62.1(3) . . . yes
C(11) Ir(2) C(14) 62.6(2) . . . yes
C(11) Ir(2) C(15) 37.3(2) . . . yes
C(11) Ir(2) C(21) 123.2(3) . . . yes
C(11) Ir(2) C(22) 95.0(2) . . . yes
C(12) Ir(2) C(13) 37.0(2) . . . yes
C(12) Ir(2) C(14) 62.7(2) . . . yes
C(12) Ir(2) C(15) 62.3(2) . . . yes
C(12) Ir(2) C(21) 156.6(3) . . . yes
C(12) Ir(2) C(22) 95.3(2) . . . yes
C(13) Ir(2) C(14) 37.7(2) . . . yes
C(13) Ir(2) C(15) 62.1(2) . . . yes
C(13) Ir(2) C(21) 132.7(2) . . . yes
C(13) Ir(2) C(22) 127.0(2) . . . yes
C(14) Ir(2) C(15) 37.3(2) . . . yes
C(14) Ir(2) C(21) 98.5(3) . . . yes
C(14) Ir(2) C(22) 156.5(2) . . . yes
C(15) Ir(2) C(21) 94.4(3) . . . yes
C(15) Ir(2) C(22) 126.5(2) . . . yes
C(21) Ir(2) C(22) 100.3(3) . . . yes
Ir(1) S(1) S(2) 97.25(9) . . . yes
Ir(1) S(1) S(2) 109.70(7) . . 3_567 yes
S(2) S(1) S(2) 90.08(9) . . 3_567 yes
Ir(2) S(2) S(1) 97.88(9) . . . yes
Ir(2) S(2) S(1) 109.44(7) . . 3_567 yes
S(1) S(2) S(1) 89.92(9) . . 3_567 yes
Ir(1) C(1) C(2) 71.1(4) . . . yes
Ir(1) C(1) C(5) 71.4(4) . . . yes
Ir(1) C(1) C(6) 130.3(5) . . . yes
C(2) C(1) C(5) 107.4(6) . . . yes
C(2) C(1) C(6) 126.2(6) . . . yes
C(5) C(1) C(6) 125.6(6) . . . yes
Ir(1) C(2) C(1) 71.7(4) . . . yes
Ir(1) C(2) C(3) 70.2(4) . . . yes
Ir(1) C(2) C(7) 126.6(5) . . . yes
C(1) C(2) C(3) 109.0(5) . . . yes
C(1) C(2) C(7) 124.5(6) . . . yes
C(3) C(2) C(7) 126.5(6) . . . yes
Ir(1) C(3) C(2) 72.2(4) . . . yes
Ir(1) C(3) C(4) 71.4(4) . . . yes
Ir(1) C(3) C(8) 125.5(5) . . . yes
C(2) C(3) C(4) 107.0(5) . . . yes
C(2) C(3) C(8) 127.6(6) . . . yes
C(4) C(3) C(8) 125.3(6) . . . yes
Ir(1) C(4) C(3) 70.4(4) . . . yes
Ir(1) C(4) C(5) 72.6(4) . . . yes
Ir(1) C(4) C(9) 125.0(4) . . . yes
C(3) C(4) C(5) 108.6(6) . . . yes
C(3) C(4) C(9) 126.5(6) . . . yes
C(5) C(4) C(9) 124.9(5) . . . yes
Ir(1) C(5) C(1) 70.9(4) . . . yes
Ir(1) C(5) C(4) 70.4(4) . . . yes
Ir(1) C(5) C(10) 127.3(5) . . . yes
C(1) C(5) C(4) 108.1(5) . . . yes
C(1) C(5) C(10) 125.7(6) . . . yes
C(4) C(5) C(10) 126.2(6) . . . yes
Ir(2) C(11) C(12) 71.4(4) . . . yes
Ir(2) C(11) C(15) 72.0(4) . . . yes
Ir(2) C(11) C(16) 127.5(5) . . . yes
C(12) C(11) C(15) 108.2(6) . . . yes
C(12) C(11) C(16) 125.9(6) . . . yes
C(15) C(11) C(16) 125.6(6) . . . yes
Ir(2) C(12) C(11) 71.3(4) . . . yes
Ir(2) C(12) C(13) 71.3(4) . . . yes
Ir(2) C(12) C(17) 126.9(5) . . . yes
C(11) C(12) C(13) 107.8(5) . . . yes
C(11) C(12) C(17) 126.8(6) . . . yes
C(13) C(12) C(17) 125.1(6) . . . yes
Ir(2) C(13) C(12) 71.7(4) . . . yes
Ir(2) C(13) C(14) 71.1(4) . . . yes
Ir(2) C(13) C(18) 124.0(5) . . . yes
C(12) C(13) C(14) 108.8(6) . . . yes
C(12) C(13) C(18) 124.8(6) . . . yes
C(14) C(13) C(18) 126.4(6) . . . yes
Ir(2) C(14) C(13) 71.2(4) . . . yes
Ir(2) C(14) C(15) 72.1(4) . . . yes
Ir(2) C(14) C(19) 127.6(5) . . . yes
C(13) C(14) C(15) 107.1(5) . . . yes
C(13) C(14) C(19) 127.3(6) . . . yes
C(15) C(14) C(19) 125.2(6) . . . yes
Ir(2) C(15) C(11) 70.7(4) . . . yes
Ir(2) C(15) C(14) 70.6(4) . . . yes
Ir(2) C(15) C(20) 128.4(5) . . . yes
C(11) C(15) C(14) 108.0(6) . . . yes
C(11) C(15) C(20) 125.8(6) . . . yes
C(14) C(15) C(20) 125.9(6) . . . yes
Ir(1) C(21) Ir(2) 79.5(2) . . . yes
Ir(1) C(22) Ir(2) 80.1(2) . . . yes
Cl(2) C(23) Cl(3) 112.3(5) . . . yes

loop_
_geom_bond_atom_site_label_1
_geom_bond_atom_site_label_2
_geom_bond_distance
_geom_bond_site_symmetry_1
_geom_bond_site_symmetry_2
_geom_bond_publ_flag
Ir(1) Ir(2) 2.6561(4) . . yes
Ir(1) S(1) 2.306(2) . . yes
Ir(1) C(1) 2.246(7) . . yes
Ir(1) C(2) 2.239(6) . . yes
Ir(1) C(3) 2.211(6) . . yes
Ir(1) C(4) 2.224(7) . . yes
Ir(1) C(5) 2.252(7) . . yes
Ir(1) C(21) 2.079(7) . . yes
Ir(1) C(22) 2.064(6) . . yes
Ir(2) S(2) 2.305(2) . . yes
Ir(2) C(11) 2.229(7) . . yes
Ir(2) C(12) 2.231(7) . . yes
Ir(2) C(13) 2.226(7) . . yes
Ir(2) C(14) 2.225(7) . . yes
Ir(2) C(15) 2.246(7) . . yes
Ir(2) C(21) 2.075(7) . . yes
Ir(2) C(22) 2.066(6) . . yes
Cl(2) C(23) 1.759(10) . . yes
Cl(3) C(23) 1.754(9) . . yes
S(1) S(2) 2.049(3) . . yes
S(1) S(2) 2.894(3) . 3_567 yes
C(1) C(2) 1.431(9) . . yes
C(1) C(5) 1.451(9) . . yes
C(1) C(6) 1.49(1) . . yes
C(2) C(3) 1.435(10) . . yes
C(2) C(7) 1.497(9) . . yes
C(3) C(4) 1.452(8) . . yes
C(3) C(8) 1.492(10) . . yes
C(4) C(5) 1.420(9) . . yes
C(4) C(9) 1.510(10) . . yes
C(5) C(10) 1.500(9) . . yes
C(11) C(12) 1.43(1) . . yes
C(11) C(15) 1.431(9) . . yes
C(11) C(16) 1.51(1) . . yes
C(12) C(13) 1.415(9) . . yes
C(12) C(17) 1.510(9) . . yes
C(13) C(14) 1.437(9) . . yes
C(13) C(18) 1.49(1) . . yes
C(14) C(15) 1.431(10) . . yes
C(14) C(19) 1.487(9) . . yes
C(15) C(20) 1.50(1) . . yes

loop_
_geom_contact_atom_site_label_1
_geom_contact_atom_site_label_2
_geom_contact_distance
_geom_contact_site_symmetry_1
_geom_contact_site_symmetry_2
_geom_contact_publ_flag
Ir(1) Ir(2) 2.6561(4) . . ?
S(1) S(2) 2.894(3) . 3_567 ?
Cl(1) C(23) 3.372(10) . . ?
Cl(1) C(18) 3.585(8) . 2_546 ?
Cl(3) C(12) 3.431(8) . 2_546 ?
C(4) C(8) 3.560(10) . 3_557 ?
C(7) C(9) 3.537(9) . 1_655 ?
C(8) C(23) 3.58(1) . 4_555 ?

loop_
_geom_torsion_atom_site_label_1
_geom_torsion_atom_site_label_2
_geom_torsion_atom_site_label_3
_geom_torsion_atom_site_label_4
_geom_torsion
_geom_torsion_site_symmetry_1
_geom_torsion_site_symmetry_2
_geom_torsion_site_symmetry_3
_geom_torsion_site_symmetry_4
_geom_torsion_publ_flag
Ir(1) Ir(2) S(2) S(1) 0.22(7) . . . . yes
Ir(1) Ir(2) S(2) S(1) 92.93(7) . . . 3_567 yes
Ir(1) Ir(2) C(11) C(12) -138.6(3) . . . . yes
Ir(1) Ir(2) C(11) C(15) 104.3(4) . . . . yes
Ir(1) Ir(2) C(11) C(16) -17.1(6) . . . . yes
Ir(1) Ir(2) C(12) C(11) 68.6(4) . . . . yes
Ir(1) Ir(2) C(12) C(13) -174.3(3) . . . . yes
Ir(1) Ir(2) C(12) C(17) -53.9(8) . . . . yes
Ir(1) Ir(2) C(13) C(12) 70(2) . . . . yes
Ir(1) Ir(2) C(13) C(14) -171(2) . . . . yes
Ir(1) Ir(2) C(13) C(18) -49(2) . . . . yes
Ir(1) Ir(2) C(14) C(13) 179.0(3) . . . . yes
Ir(1) Ir(2) C(14) C(15) -65.1(5) . . . . yes
Ir(1) Ir(2) C(14) C(19) 55.9(8) . . . . yes
Ir(1) Ir(2) C(15) C(11) -98.2(4) . . . . yes
Ir(1) Ir(2) C(15) C(14) 143.7(3) . . . . yes
Ir(1) Ir(2) C(15) C(20) 22.7(6) . . . . yes
Ir(1) S(1) S(2) Ir(2) -0.25(8) . . . . yes
Ir(1) S(1) S(2) S(1) -109.87(8) . . . 3_567 yes
Ir(1) S(1) S(2) Ir(2) -163.94(7) . . 3_567 3_567 yes
Ir(1) S(1) S(2) S(1) 97.7(1) . . 3_567 3_567 yes
Ir(1) C(1) C(2) C(3) 60.5(4) . . . . yes
Ir(1) C(1) C(2) C(7) -122.3(6) . . . . yes
Ir(1) C(1) C(5) C(4) -60.9(5) . . . . yes
Ir(1) C(1) C(5) C(10) 122.7(7) . . . . yes
Ir(1) C(2) C(1) C(5) -62.6(5) . . . . yes
Ir(1) C(2) C(1) C(6) 126.7(7) . . . . yes
Ir(1) C(2) C(3) C(4) 63.3(4) . . . . yes
Ir(1) C(2) C(3) C(8) -121.5(7) . . . . yes
Ir(1) C(3) C(2) C(1) -61.5(4) . . . . yes
Ir(1) C(3) C(2) C(7) 121.4(6) . . . . yes
Ir(1) C(3) C(4) C(5) 63.0(5) . . . . yes
Ir(1) C(3) C(4) C(9) -119.6(6) . . . . yes
Ir(1) C(4) C(3) C(2) -63.9(4) . . . . yes
Ir(1) C(4) C(3) C(8) 120.7(6) . . . . yes
Ir(1) C(4) C(5) C(1) 61.3(5) . . . . yes
Ir(1) C(4) C(5) C(10) -122.4(7) . . . . yes
Ir(1) C(5) C(1) C(2) 62.4(4) . . . . yes
Ir(1) C(5) C(1) C(6) -126.8(7) . . . . yes
Ir(1) C(5) C(4) C(3) -61.6(4) . . . . yes
Ir(1) C(5) C(4) C(9) 120.9(6) . . . . yes
Ir(1) C(21) Ir(2) S(2) -85.0(2) . . . . yes
Ir(1) C(21) Ir(2) C(11) 102.2(3) . . . . yes
Ir(1) C(21) Ir(2) C(12) 130.2(6) . . . . yes
Ir(1) C(21) Ir(2) C(13) -177.0(2) . . . . yes
Ir(1) C(21) Ir(2) C(14) 165.0(2) . . . . yes
Ir(1) C(21) Ir(2) C(15) 127.6(2) . . . . yes
Ir(1) C(21) Ir(2) C(22) -0.7(3) . . . . yes
Ir(1) C(22) Ir(2) S(2) 83.6(2) . . . . yes
Ir(1) C(22) Ir(2) C(11) -124.3(2) . . . . yes
Ir(1) C(22) Ir(2) C(12) -161.7(2) . . . . yes
Ir(1) C(22) Ir(2) C(13) 177.3(2) . . . . yes
Ir(1) C(22) Ir(2) C(14) -141.6(5) . . . . yes
Ir(1) C(22) Ir(2) C(15) -102.6(3) . . . . yes
Ir(1) C(22) Ir(2) C(21) 0.7(3) . . . . yes
Ir(2) Ir(1) S(1) S(2) 0.22(7) . . . . yes
Ir(2) Ir(1) S(1) S(2) -92.48(7) . . . 3_567 yes
Ir(2) Ir(1) C(1) C(2) 110.6(4) . . . . yes
Ir(2) Ir(1) C(1) C(5) -132.8(3) . . . . yes
Ir(2) Ir(1) C(1) C(6) -11.4(6) . . . . yes
Ir(2) Ir(1) C(2) C(1) -91.4(4) . . . . yes
Ir(2) Ir(1) C(2) C(3) 149.7(3) . . . . yes
Ir(2) Ir(1) C(2) C(7) 28.4(6) . . . . yes
Ir(2) Ir(1) C(3) C(2) -60.5(5) . . . . yes
Ir(2) Ir(1) C(3) C(4) -176.0(3) . . . . yes
Ir(2) Ir(1) C(3) C(8) 63.4(7) . . . . yes
Ir(2) Ir(1) C(4) C(3) 168.1(9) . . . . yes
Ir(2) Ir(1) C(4) C(5) 50(1) . . . . yes
Ir(2) Ir(1) C(4) C(9) -70(1) . . . . yes
Ir(2) Ir(1) C(5) C(1) 72.4(4) . . . . yes
Ir(2) Ir(1) C(5) C(4) -169.4(3) . . . . yes
Ir(2) Ir(1) C(5) C(10) -48.4(7) . . . . yes
Ir(2) S(2) S(1) S(2) 109.62(8) . . . 3_567 yes
Ir(2) S(2) S(1) S(2) -98.3(1) . . 3_567 3_567 yes
Ir(2) C(11) C(12) C(13) -62.3(5) . . . . yes
Ir(2) C(11) C(12) C(17) 122.6(7) . . . . yes
Ir(2) C(11) C(15) C(14) 61.0(5) . . . . yes
Ir(2) C(11) C(15) C(20) -124.0(7) . . . . yes
Ir(2) C(12) C(11) C(15) 63.0(5) . . . . yes
Ir(2) C(12) C(11) C(16) -123.3(7) . . . . yes
Ir(2) C(12) C(13) C(14) -61.8(5) . . . . yes
Ir(2) C(12) C(13) C(18) 119.1(7) . . . . yes
Ir(2) C(13) C(12) C(11) 62.3(5) . . . . yes
Ir(2) C(13) C(12) C(17) -122.5(7) . . . . yes
Ir(2) C(13) C(14) C(15) -63.6(5) . . . . yes
Ir(2) C(13) C(14) C(19) 123.4(7) . . . . yes
Ir(2) C(14) C(13) C(12) 62.1(5) . . . . yes
Ir(2) C(14) C(13) C(18) -118.8(7) . . . . yes
Ir(2) C(14) C(15) C(11) -61.1(5) . . . . yes
Ir(2) C(14) C(15) C(20) 123.9(7) . . . . yes
Ir(2) C(15) C(11) C(12) -62.6(5) . . . . yes
Ir(2) C(15) C(11) C(16) 123.7(7) . . . . yes
Ir(2) C(15) C(14) C(13) 63.0(5) . . . . yes
Ir(2) C(15) C(14) C(19) -123.8(7) . . . . yes
Ir(2) C(21) Ir(1) S(1) 85.3(2) . . . . yes
Ir(2) C(21) Ir(1) C(1) -118.4(2) . . . . yes
Ir(2) C(21) Ir(1) C(2) -101.9(3) . . . . yes
Ir(2) C(21) Ir(1) C(3) -155.5(5) . . . . yes
Ir(2) C(21) Ir(1) C(4) 178.9(2) . . . . yes
Ir(2) C(21) Ir(1) C(5) -155.8(2) . . . . yes
Ir(2) C(21) Ir(1) C(22) 0.7(3) . . . . yes
Ir(2) C(22) Ir(1) S(1) -84.1(2) . . . . yes
Ir(2) C(22) Ir(1) C(1) 103.3(2) . . . . yes
Ir(2) C(22) Ir(1) C(2) 132.7(2) . . . . yes
Ir(2) C(22) Ir(1) C(3) 169.3(2) . . . . yes
Ir(2) C(22) Ir(1) C(4) -178.3(3) . . . . yes
Ir(2) C(22) Ir(1) C(5) 116.1(5) . . . . yes
Ir(2) C(22) Ir(1) C(21) -0.7(3) . . . . yes
S(1) Ir(1) Ir(2) S(2) -0.19(6) . . . . yes
S(1) Ir(1) Ir(2) C(11) 160.8(2) . . . . yes
S(1) Ir(1) Ir(2) C(12) 120.6(3) . . . . yes
S(1) Ir(1) Ir(2) C(13) 54(2) . . . . yes
S(1) Ir(1) Ir(2) C(14) -115.9(3) . . . . yes
S(1) Ir(1) Ir(2) C(15) -155.9(2) . . . . yes
S(1) Ir(1) Ir(2) C(21) -88.6(3) . . . . yes
S(1) Ir(1) Ir(2) C(22) 90.5(2) . . . . yes
S(1) Ir(1) C(1) C(2) -107.2(5) . . . . yes
S(1) Ir(1) C(1) C(5) 9.4(7) . . . . yes
S(1) Ir(1) C(1) C(6) 130.8(5) . . . . yes
S(1) Ir(1) C(2) C(1) 140.3(3) . . . . yes
S(1) Ir(1) C(2) C(3) 21.4(5) . . . . yes
S(1) Ir(1) C(2) C(7) -99.9(6) . . . . yes
S(1) Ir(1) C(3) C(2) -166.8(3) . . . . yes
S(1) Ir(1) C(3) C(4) 77.7(4) . . . . yes
S(1) Ir(1) C(3) C(8) -42.9(6) . . . . yes
S(1) Ir(1) C(4) C(3) -110.2(4) . . . . yes
S(1) Ir(1) C(4) C(5) 132.1(3) . . . . yes
S(1) Ir(1) C(4) C(9) 11.2(5) . . . . yes
S(1) Ir(1) C(5) C(1) -175.7(3) . . . . yes
S(1) Ir(1) C(5) C(4) -57.6(4) . . . . yes
S(1) Ir(1) C(5) C(10) 63.5(6) . . . . yes
S(1) S(2) Ir(2) C(11) -142.1(4) . . . . yes
S(1) S(2) Ir(2) C(12) -143.7(2) . . . . yes
S(1) S(2) Ir(2) C(13) -176.7(2) . . . . yes
S(1) S(2) Ir(2) C(14) 147.7(2) . . . . yes
S(1) S(2) Ir(2) C(15) 139.3(3) . . . . yes
S(1) S(2) Ir(2) C(21) 50.9(2) . . . . yes
S(1) S(2) Ir(2) C(22) -49.9(2) . . . . yes
S(1) S(2) S(1) S(2) 0.0000(2) . . 3_567 3_567 yes
S(1) S(2) Ir(2) C(11) 49.4(4) . 3_567 3_567 3_567 yes
S(1) S(2) Ir(2) C(12) 51.0(2) . 3_567 3_567 3_567 yes
S(1) S(2) Ir(2) C(13) 84.0(2) . 3_567 3_567 3_567 yes
S(1) S(2) Ir(2) C(14) 119.6(2) . 3_567 3_567 3_567 yes
S(1) S(2) Ir(2) C(15) 128.0(3) . 3_567 3_567 3_567 yes
S(1) S(2) Ir(2) C(21) -143.6(2) . 3_567 3_567 3_567 yes
S(1) S(2) Ir(2) C(22) -42.8(2) . 3_567 3_567 3_567 yes
S(1) S(2) S(1) S(2) 0.0000(1) . 3_567 3_567 . yes
S(2) Ir(2) Ir(1) C(1) 165.5(2) . . . . yes
S(2) Ir(2) Ir(1) C(2) -151.9(2) . . . . yes
S(2) Ir(2) Ir(1) C(3) -112.6(4) . . . . yes
S(2) Ir(2) Ir(1) C(4) 82(1) . . . . yes
S(2) Ir(2) Ir(1) C(5) 124.9(2) . . . . yes
S(2) Ir(2) Ir(1) C(21) 88.4(3) . . . . yes
S(2) Ir(2) Ir(1) C(22) -90.7(2) . . . . yes
S(2) Ir(2) C(11) C(12) -2.4(6) . . . . yes
S(2) Ir(2) C(11) C(15) -119.5(4) . . . . yes
S(2) Ir(2) C(11) C(16) 119.1(6) . . . . yes
S(2) Ir(2) C(12) C(11) 178.8(3) . . . . yes
S(2) Ir(2) C(12) C(13) -64.1(4) . . . . yes
S(2) Ir(2) C(12) C(17) 56.3(6) . . . . yes
S(2) Ir(2) C(13) C(12) 125.0(4) . . . . yes
S(2) Ir(2) C(13) C(14) -116.8(4) . . . . yes
S(2) Ir(2) C(13) C(18) 4.9(5) . . . . yes
S(2) Ir(2) C(14) C(13) 71.6(4) . . . . yes
S(2) Ir(2) C(14) C(15) -172.6(3) . . . . yes
S(2) Ir(2) C(14) C(19) -51.6(6) . . . . yes
S(2) Ir(2) C(15) C(11) 131.1(4) . . . . yes
S(2) Ir(2) C(15) C(14) 13.0(5) . . . . yes
S(2) Ir(2) C(15) C(20) -108.0(6) . . . . yes
S(2) S(1) Ir(1) C(1) -146.2(4) . . . . yes
S(2) S(1) Ir(1) C(2) 138.7(3) . . . . yes
S(2) S(1) Ir(1) C(3) 152.2(2) . . . . yes
S(2) S(1) Ir(1) C(4) -170.4(2) . . . . yes
S(2) S(1) Ir(1) C(5) -139.7(2) . . . . yes
S(2) S(1) Ir(1) C(21) -50.3(2) . . . . yes
S(2) S(1) Ir(1) C(22) 50.4(2) . . . . yes
S(2) S(1) S(2) S(1) 0.0000(3) . . 3_567 3_567 yes
S(2) S(1) Ir(1) C(1) -121.1(4) . 3_567 3_567 3_567 yes
S(2) S(1) Ir(1) C(2) -46.0(3) . 3_567 3_567 3_567 yes
S(2) S(1) Ir(1) C(3) -59.5(2) . 3_567 3_567 3_567 yes
S(2) S(1) Ir(1) C(4) -96.9(2) . 3_567 3_567 3_567 yes
S(2) S(1) Ir(1) C(5) -127.6(2) . 3_567 3_567 3_567 yes
S(2) S(1) Ir(1) C(21) 143.0(2) . 3_567 3_567 3_567 yes
S(2) S(1) Ir(1) C(22) 42.3(2) . 3_567 3_567 3_567 yes
S(2) S(1) S(2) S(1) 0.0000(1) . 3_567 3_567 . yes
C(1) Ir(1) Ir(2) C(11) -33.5(3) . . . . yes
C(1) Ir(1) Ir(2) C(12) -73.7(3) . . . . yes
C(1) Ir(1) Ir(2) C(13) -139(2) . . . . yes
C(1) Ir(1) Ir(2) C(14) 49.8(4) . . . . yes
C(1) Ir(1) Ir(2) C(15) 9.8(3) . . . . yes
C(1) Ir(1) Ir(2) C(21) 77.1(3) . . . . yes
C(1) Ir(1) Ir(2) C(22) -103.8(3) . . . . yes
C(1) Ir(1) C(2) C(3) -118.9(5) . . . . yes
C(1) Ir(1) C(2) C(7) 119.8(7) . . . . yes
C(1) Ir(1) C(3) C(2) 36.4(3) . . . . yes
C(1) Ir(1) C(3) C(4) -79.1(4) . . . . yes
C(1) Ir(1) C(3) C(8) 160.3(6) . . . . yes
C(1) Ir(1) C(4) C(3) 80.4(4) . . . . yes
C(1) Ir(1) C(4) C(5) -37.3(4) . . . . yes
C(1) Ir(1) C(4) C(9) -158.2(6) . . . . yes
C(1) Ir(1) C(5) C(4) 118.1(5) . . . . yes
C(1) Ir(1) C(5) C(10) -120.8(8) . . . . yes
C(1) C(2) Ir(1) C(3) 118.9(5) . . . . yes
C(1) C(2) Ir(1) C(4) 80.0(4) . . . . yes
C(1) C(2) Ir(1) C(5) 38.1(4) . . . . yes
C(1) C(2) Ir(1) C(21) -27.6(5) . . . . yes
C(1) C(2) Ir(1) C(22) -133.7(4) . . . . yes
C(1) C(2) C(3) C(4) 1.9(7) . . . . yes
C(1) C(2) C(3) C(8) 177.1(6) . . . . yes
C(1) C(5) Ir(1) C(2) -37.6(4) . . . . yes
C(1) C(5) Ir(1) C(3) -80.2(4) . . . . yes
C(1) C(5) Ir(1) C(4) -118.1(5) . . . . yes
C(1) C(5) Ir(1) C(21) 99.7(4) . . . . yes
C(1) C(5) Ir(1) C(22) -18.8(7) . . . . yes
C(1) C(5) C(4) C(3) -0.3(7) . . . . yes
C(1) C(5) C(4) C(9) -177.8(6) . . . . yes
C(2) Ir(1) Ir(2) C(11) 9.1(3) . . . . yes
C(2) Ir(1) Ir(2) C(12) -31.1(3) . . . . yes
C(2) Ir(1) Ir(2) C(13) -96(2) . . . . yes
C(2) Ir(1) Ir(2) C(14) 92.4(4) . . . . yes
C(2) Ir(1) Ir(2) C(15) 52.4(3) . . . . yes
C(2) Ir(1) Ir(2) C(21) 119.7(3) . . . . yes
C(2) Ir(1) Ir(2) C(22) -61.3(3) . . . . yes
C(2) Ir(1) C(1) C(5) 116.6(5) . . . . yes
C(2) Ir(1) C(1) C(6) -122.0(7) . . . . yes
C(2) Ir(1) C(3) C(4) -115.6(5) . . . . yes
C(2) Ir(1) C(3) C(8) 123.9(7) . . . . yes
C(2) Ir(1) C(4) C(3) 38.3(4) . . . . yes
C(2) Ir(1) C(4) C(5) -79.4(4) . . . . yes
C(2) Ir(1) C(4) C(9) 159.7(6) . . . . yes
C(2) Ir(1) C(5) C(4) 80.5(4) . . . . yes
C(2) Ir(1) C(5) C(10) -158.4(7) . . . . yes
C(2) C(1) Ir(1) C(3) -36.8(4) . . . . yes
C(2) C(1) Ir(1) C(4) -80.0(4) . . . . yes
C(2) C(1) Ir(1) C(5) -116.6(5) . . . . yes
C(2) C(1) Ir(1) C(21) 159.6(4) . . . . yes
C(2) C(1) Ir(1) C(22) 54.1(5) . . . . yes
C(2) C(1) C(5) C(4) 1.5(7) . . . . yes
C(2) C(1) C(5) C(10) -174.9(6) . . . . yes
C(2) C(3) Ir(1) C(4) 115.6(5) . . . . yes
C(2) C(3) Ir(1) C(5) 78.9(4) . . . . yes
C(2) C(3) Ir(1) C(21) 78.5(7) . . . . yes
C(2) C(3) Ir(1) C(22) -77.5(4) . . . . yes
C(2) C(3) C(4) C(5) -1.0(7) . . . . yes
C(2) C(3) C(4) C(9) 176.5(6) . . . . yes
C(3) Ir(1) Ir(2) C(11) 48.4(4) . . . . yes
C(3) Ir(1) Ir(2) C(12) 8.2(5) . . . . yes
C(3) Ir(1) Ir(2) C(13) -57(2) . . . . yes
C(3) Ir(1) Ir(2) C(14) 131.7(5) . . . . yes
C(3) Ir(1) Ir(2) C(15) 91.7(4) . . . . yes
C(3) Ir(1) Ir(2) C(21) 159.0(4) . . . . yes
C(3) Ir(1) Ir(2) C(22) -21.9(4) . . . . yes
C(3) Ir(1) C(1) C(5) 79.8(4) . . . . yes
C(3) Ir(1) C(1) C(6) -158.8(7) . . . . yes
C(3) Ir(1) C(2) C(7) -121.3(7) . . . . yes
C(3) Ir(1) C(4) C(5) -117.8(5) . . . . yes
C(3) Ir(1) C(4) C(9) 121.4(7) . . . . yes
C(3) Ir(1) C(5) C(4) 37.9(4) . . . . yes
C(3) Ir(1) C(5) C(10) 159.0(7) . . . . yes
C(3) C(2) Ir(1) C(4) -38.9(4) . . . . yes
C(3) C(2) Ir(1) C(5) -80.8(4) . . . . yes
C(3) C(2) Ir(1) C(21) -146.5(4) . . . . yes
C(3) C(2) Ir(1) C(22) 107.4(4) . . . . yes
C(3) C(2) C(1) C(5) -2.1(7) . . . . yes
C(3) C(2) C(1) C(6) -172.8(6) . . . . yes
C(3) C(4) Ir(1) C(5) 117.8(5) . . . . yes
C(3) C(4) Ir(1) C(21) 163.0(4) . . . . yes
C(3) C(4) Ir(1) C(22) -19.8(6) . . . . yes
C(3) C(4) C(5) C(10) 176.0(6) . . . . yes
C(4) Ir(1) Ir(2) C(11) -116(1) . . . . yes
C(4) Ir(1) Ir(2) C(12) -156(1) . . . . yes
C(4) Ir(1) Ir(2) C(13) 137(2) . . . . yes
C(4) Ir(1) Ir(2) C(14) -33(1) . . . . yes
C(4) Ir(1) Ir(2) C(15) -73(1) . . . . yes
C(4) Ir(1) Ir(2) C(21) -5(1) . . . . yes
C(4) Ir(1) Ir(2) C(22) 173(1) . . . . yes
C(4) Ir(1) C(1) C(5) 36.7(4) . . . . yes
C(4) Ir(1) C(1) C(6) 158.1(7) . . . . yes
C(4) Ir(1) C(2) C(7) -160.2(6) . . . . yes
C(4) Ir(1) C(3) C(8) -120.5(7) . . . . yes
C(4) Ir(1) C(5) C(10) 121.1(8) . . . . yes
C(4) C(3) Ir(1) C(5) -36.7(4) . . . . yes
C(4) C(3) Ir(1) C(21) -37.0(8) . . . . yes
C(4) C(3) Ir(1) C(22) 166.9(4) . . . . yes
C(4) C(3) C(2) C(7) -175.2(6) . . . . yes
C(4) C(5) Ir(1) C(21) -142.2(4) . . . . yes
C(4) C(5) Ir(1) C(22) 99.3(6) . . . . yes
C(4) C(5) C(1) C(6) 172.2(6) . . . . yes
C(5) Ir(1) Ir(2) C(11) -74.1(3) . . . . yes
C(5) Ir(1) Ir(2) C(12) -114.3(4) . . . . yes
C(5) Ir(1) Ir(2) C(13) 180.0 . . . . yes
C(5) Ir(1) Ir(2) C(14) 9.2(4) . . . . yes
C(5) Ir(1) Ir(2) C(15) -30.8(3) . . . . yes
C(5) Ir(1) Ir(2) C(21) 36.5(4) . . . . yes
C(5) Ir(1) Ir(2) C(22) -144.4(3) . . . . yes
C(5) Ir(1) C(1) C(6) 121.4(7) . . . . yes
C(5) Ir(1) C(2) C(7) 157.8(6) . . . . yes
C(5) Ir(1) C(3) C(8) -157.2(6) . . . . yes
C(5) Ir(1) C(4) C(9) -120.8(7) . . . . yes
C(5) C(1) Ir(1) C(21) -83.7(4) . . . . yes
C(5) C(1) Ir(1) C(22) 170.7(4) . . . . yes
C(5) C(1) C(2) C(7) 175.1(6) . . . . yes
C(5) C(4) Ir(1) C(21) 45.2(5) . . . . yes
C(5) C(4) Ir(1) C(22) -137.5(4) . . . . yes
C(5) C(4) C(3) C(8) -176.3(6) . . . . yes
C(6) C(1) Ir(1) C(21) 37.7(6) . . . . yes
C(6) C(1) Ir(1) C(22) -67.9(6) . . . . yes
C(6) C(1) C(2) C(7) 4(1) . . . . yes
C(6) C(1) C(5) C(10) -4(1) . . . . yes
C(7) C(2) Ir(1) C(21) 92.2(6) . . . . yes
C(7) C(2) Ir(1) C(22) -13.9(6) . . . . yes
C(7) C(2) C(3) C(8) 0(1) . . . . yes
C(8) C(3) Ir(1) C(21) -157.6(6) . . . . yes
C(8) C(3) Ir(1) C(22) 46.4(6) . . . . yes
C(8) C(3) C(4) C(9) 1(1) . . . . yes
C(9) C(4) Ir(1) C(21) -75.6(6) . . . . yes
C(9) C(4) Ir(1) C(22) 101.6(6) . . . . yes
C(9) C(4) C(5) C(10) -1(1) . . . . yes
C(10) C(5) Ir(1) C(21) -21.1(6) . . . . yes
C(10) C(5) Ir(1) C(22) -139.6(6) . . . . yes
C(11) Ir(2) Ir(1) C(21) -110.6(3) . . . . yes
C(11) Ir(2) Ir(1) C(22) 70.3(3) . . . . yes
C(11) Ir(2) C(12) C(13) 117.1(5) . . . . yes
C(11) Ir(2) C(12) C(17) -122.5(8) . . . . yes
C(11) Ir(2) C(13) C(12) -37.6(4) . . . . yes
C(11) Ir(2) C(13) C(14) 80.6(4) . . . . yes
C(11) Ir(2) C(13) C(18) -157.7(6) . . . . yes
C(11) Ir(2) C(14) C(13) -78.9(4) . . . . yes
C(11) Ir(2) C(14) C(15) 37.0(4) . . . . yes
C(11) Ir(2) C(14) C(19) 158.0(7) . . . . yes
C(11) Ir(2) C(15) C(14) -118.1(6) . . . . yes
C(11) Ir(2) C(15) C(20) 120.9(8) . . . . yes
C(11) C(12) Ir(2) C(13) -117.1(5) . . . . yes
C(11) C(12) Ir(2) C(14) -79.8(4) . . . . yes
C(11) C(12) Ir(2) C(15) -37.5(4) . . . . yes
C(11) C(12) Ir(2) C(21) -40.5(8) . . . . yes
C(11) C(12) Ir(2) C(22) 91.3(4) . . . . yes
C(11) C(12) C(13) C(14) 0.5(8) . . . . yes
C(11) C(12) C(13) C(18) -178.6(7) . . . . yes
C(11) C(15) Ir(2) C(12) 37.6(4) . . . . yes
C(11) C(15) Ir(2) C(13) 79.6(4) . . . . yes
C(11) C(15) Ir(2) C(14) 118.1(6) . . . . yes
C(11) C(15) Ir(2) C(21) -143.6(4) . . . . yes
C(11) C(15) Ir(2) C(22) -37.4(5) . . . . yes
C(11) C(15) C(14) C(13) 1.9(8) . . . . yes
C(11) C(15) C(14) C(19) 175.1(7) . . . . yes
C(12) Ir(2) Ir(1) C(21) -150.8(4) . . . . yes
C(12) Ir(2) Ir(1) C(22) 30.1(4) . . . . yes
C(12) Ir(2) C(11) C(15) -117.1(6) . . . . yes
C(12) Ir(2) C(11) C(16) 121.5(7) . . . . yes
C(12) Ir(2) C(13) C(14) 118.2(6) . . . . yes
C(12) Ir(2) C(13) C(18) -120.1(7) . . . . yes
C(12) Ir(2) C(14) C(13) -36.7(4) . . . . yes
C(12) Ir(2) C(14) C(15) 79.2(4) . . . . yes
C(12) Ir(2) C(14) C(19) -159.8(7) . . . . yes
C(12) Ir(2) C(15) C(14) -80.5(4) . . . . yes
C(12) Ir(2) C(15) C(20) 158.5(7) . . . . yes
C(12) C(11) Ir(2) C(13) 37.3(4) . . . . yes
C(12) C(11) Ir(2) C(14) 80.1(4) . . . . yes
C(12) C(11) Ir(2) C(15) 117.1(6) . . . . yes
C(12) C(11) Ir(2) C(21) 162.1(4) . . . . yes
C(12) C(11) Ir(2) C(22) -92.2(4) . . . . yes
C(12) C(11) C(15) C(14) -1.6(8) . . . . yes
C(12) C(11) C(15) C(20) 173.3(7) . . . . yes
C(12) C(13) Ir(2) C(14) -118.2(6) . . . . yes
C(12) C(13) Ir(2) C(15) -80.1(4) . . . . yes
C(12) C(13) Ir(2) C(21) -148.3(4) . . . . yes
C(12) C(13) Ir(2) C(22) 36.4(5) . . . . yes
C(12) C(13) C(14) C(15) -1.5(8) . . . . yes
C(12) C(13) C(14) C(19) -174.5(7) . . . . yes
C(13) Ir(2) Ir(1) C(21) 143(2) . . . . yes
C(13) Ir(2) Ir(1) C(22) -35(2) . . . . yes
C(13) Ir(2) C(11) C(15) -79.8(4) . . . . yes
C(13) Ir(2) C(11) C(16) 158.8(7) . . . . yes
C(13) Ir(2) C(12) C(17) 120.4(8) . . . . yes
C(13) Ir(2) C(14) C(15) 115.8(5) . . . . yes
C(13) Ir(2) C(14) C(19) -123.1(8) . . . . yes
C(13) Ir(2) C(15) C(14) -38.5(4) . . . . yes
C(13) Ir(2) C(15) C(20) -159.4(7) . . . . yes
C(13) C(12) Ir(2) C(14) 37.3(4) . . . . yes
C(13) C(12) Ir(2) C(15) 79.6(4) . . . . yes
C(13) C(12) Ir(2) C(21) 76.6(8) . . . . yes
C(13) C(12) Ir(2) C(22) -151.6(4) . . . . yes
C(13) C(12) C(11) C(15) 0.7(8) . . . . yes
C(13) C(12) C(11) C(16) 174.3(7) . . . . yes
C(13) C(14) Ir(2) C(15) -115.8(5) . . . . yes
C(13) C(14) Ir(2) C(21) 158.1(4) . . . . yes
C(13) C(14) Ir(2) C(22) -59.3(8) . . . . yes
C(13) C(14) C(15) C(20) -173.0(7) . . . . yes
C(14) Ir(2) Ir(1) C(21) -27.3(4) . . . . yes
C(14) Ir(2) Ir(1) C(22) 153.6(4) . . . . yes
C(14) Ir(2) C(11) C(15) -37.0(4) . . . . yes
C(14) Ir(2) C(11) C(16) -158.5(7) . . . . yes
C(14) Ir(2) C(12) C(17) 157.7(7) . . . . yes
C(14) Ir(2) C(13) C(18) 121.7(7) . . . . yes
C(14) Ir(2) C(15) C(20) -121.0(7) . . . . yes
C(14) C(13) Ir(2) C(15) 38.1(4) . . . . yes
C(14) C(13) Ir(2) C(21) -30.1(5) . . . . yes
C(14) C(13) Ir(2) C(22) 154.6(4) . . . . yes
C(14) C(13) C(12) C(17) 175.7(7) . . . . yes
C(14) C(15) Ir(2) C(21) 98.3(4) . . . . yes
C(14) C(15) Ir(2) C(22) -155.5(4) . . . . yes
C(14) C(15) C(11) C(16) -175.3(7) . . . . yes
C(15) Ir(2) Ir(1) C(21) -67.3(3) . . . . yes
C(15) Ir(2) Ir(1) C(22) 113.6(3) . . . . yes
C(15) Ir(2) C(11) C(16) -121.4(8) . . . . yes
C(15) Ir(2) C(12) C(17) -160.0(7) . . . . yes
C(15) Ir(2) C(13) C(18) 159.9(6) . . . . yes
C(15) Ir(2) C(14) C(19) 121.0(8) . . . . yes
C(15) C(11) Ir(2) C(21) 45.0(5) . . . . yes
C(15) C(11) Ir(2) C(22) 150.7(4) . . . . yes
C(15) C(11) C(12) C(17) -174.4(7) . . . . yes
C(15) C(14) Ir(2) C(21) -86.1(4) . . . . yes
C(15) C(14) Ir(2) C(22) 56.5(8) . . . . yes
C(15) C(14) C(13) C(18) 177.6(7) . . . . yes
C(16) C(11) Ir(2) C(21) -76.5(6) . . . . yes
C(16) C(11) Ir(2) C(22) 29.2(6) . . . . yes
C(16) C(11) C(12) C(17) 0(1) . . . . yes
C(16) C(11) C(15) C(20) 0(1) . . . . yes
C(17) C(12) Ir(2) C(21) -163.0(6) . . . . yes
C(17) C(12) Ir(2) C(22) -31.2(6) . . . . yes
C(17) C(12) C(13) C(18) -3(1) . . . . yes
C(18) C(13) Ir(2) C(21) 91.6(6) . . . . yes
C(18) C(13) Ir(2) C(22) -83.7(6) . . . . yes
C(18) C(13) C(14) C(19) 4(1) . . . . yes
C(19) C(14) Ir(2) C(21) 35.0(7) . . . . yes
C(19) C(14) Ir(2) C(22) 177.5(6) . . . . yes
C(19) C(14) C(15) C(20) 0(1) . . . . yes
C(20) C(15) Ir(2) C(21) -22.7(6) . . . . yes
C(20) C(15) Ir(2) C(22) 83.5(6) . . . . yes
C(21) Ir(1) Ir(2) C(22) 179.0(4) . . . . yes
C(21) Ir(2) Ir(1) C(22) -179.0(4) . . . . yes
C(21) Ir(2) Ir(1) C(22) -179.0(4) . . . . yes
